data_4500068
loop_
_publ_author_name
'Dominic Lalibert\'e,'
'Thierry Maris'
'Eric Demers'
'Fatima Helzy'
'Mathieu Arseneault'
'James D. Wuest'

_publ_section_title
;
 Molecular Tectonics. Hydrogen-Bonded Networks Built from Tetra- and
 Hexaanilines
;
_journal_name_full 'Cryst. Growth & Design'
_journal_page_first 1451
_journal_page_last 1456
_journal_paper_doi 10.1021/cg049566f
_journal_volume 5
_journal_year 2005
_chemical_compound_source 'Synthesized by the authors. See text'
_chemical_formula_moiety 'C25 H24 N4'
_chemical_formula_sum 'C25 H24 N4'
_chemical_formula_weight 380.48
_chemical_name_common tetrakis(4-aminophenyl)methane
_chemical_name_systematic
;
 tetrakis(4-aminophenyl)methane
;
_space_group_IT_number 88
_symmetry_cell_setting tetragonal
_symmetry_Int_Tables_number 88
_symmetry_space_group_name_Hall '-I 4ad'
_symmetry_space_group_name_H-M 'I 41/a :2'
_atom_sites_solution_hydrogens difmap
_atom_sites_solution_primary direct
_atom_sites_solution_secondary difmap
_audit_creation_method SHELXL-97
_cell_angle_alpha 90.00
_cell_angle_beta 90.00
_cell_angle_gamma 90.00
_cell_formula_units_Z 4
_cell_length_a 16.8018(8)
_cell_length_b 16.8018(8)
_cell_length_c 7.1674(4)
_cell_measurement_reflns_used 3674
_cell_measurement_temperature 223(2)
_cell_measurement_theta_max 69.78
_cell_measurement_theta_min 5.26
_cell_volume 2023.36(18)
_computing_cell_refinement 'SMART (Bruker, 1999)'
_computing_data_collection 'SAINT (Bruker, 1999)'
_computing_data_reduction 'SAINT (Bruker, 1999)'
_computing_molecular_graphics 'XP (Bruker, 1999)'
_computing_publication_material 'UdMX (local program)'
_computing_structure_refinement 'SHELXL97 (Sheldrick, 1997)'
_computing_structure_solution 'SHELXS97 (Sheldrick, 1997)'
_diffrn_ambient_temperature 223(2)
_diffrn_detector_area_resol_mean 5.5
_diffrn_measured_fraction_theta_full 1.000
_diffrn_measured_fraction_theta_max 1.000
_diffrn_measurement_device_type 'Bruker AXS Smart 2K/Platform'
_diffrn_measurement_method \w
_diffrn_radiation_monochromator graphite
_diffrn_radiation_source 'Sealed Tube'
_diffrn_radiation_type CuK\a
_diffrn_radiation_wavelength 1.54178
_diffrn_reflns_av_R_equivalents 0.028
_diffrn_reflns_av_sigmaI/netI 0.0147
_diffrn_reflns_limit_h_max 20
_diffrn_reflns_limit_h_min -20
_diffrn_reflns_limit_k_max 20
_diffrn_reflns_limit_k_min -20
_diffrn_reflns_limit_l_max 8
_diffrn_reflns_limit_l_min -8
_diffrn_reflns_number 9513
_diffrn_reflns_theta_full 69.81
_diffrn_reflns_theta_max 69.81
_diffrn_reflns_theta_min 5.27
_diffrn_standards_decay_% -0.20
_diffrn_standards_number 15
_exptl_absorpt_coefficient_mu 0.584
_exptl_absorpt_correction_T_max 0.9400
_exptl_absorpt_correction_T_min 0.8100
_exptl_absorpt_correction_type multi-scan
_exptl_absorpt_process_details 'Sadabs (Sheldrick,1996)'
_exptl_crystal_colour Colourless
_exptl_crystal_density_diffrn 1.249
_exptl_crystal_density_method 'not measured'
_exptl_crystal_description block
_exptl_crystal_F_000 808
_exptl_crystal_size_max 0.35
_exptl_crystal_size_mid 0.25
_exptl_crystal_size_min 0.10
_refine_diff_density_max 0.143
_refine_diff_density_min -0.191
_refine_diff_density_rms 0.041
_refine_ls_extinction_method none
_refine_ls_goodness_of_fit_ref 1.082
_refine_ls_hydrogen_treatment refall
_refine_ls_matrix_type full
_refine_ls_number_parameters 90
_refine_ls_number_reflns 961
_refine_ls_number_restraints 0
_refine_ls_restrained_S_all 1.082
_refine_ls_R_factor_all 0.0475
_refine_ls_R_factor_gt 0.0412
_refine_ls_shift/su_max 0.000
_refine_ls_shift/su_mean 0.000
_refine_ls_structure_factor_coef Fsqd
_refine_ls_weighting_details 'calc w=1/[\s^2^(Fo^2^)+(0.0913P)^2^] where P=(Fo^2^+2Fc^2^)/3'
_refine_ls_weighting_scheme calc
_refine_ls_wR_factor_gt 0.1191
_refine_ls_wR_factor_ref 0.1245
_reflns_number_gt 789
_reflns_number_total 961
_reflns_threshold_expression >2\s(I)
_cod_data_source_file deposit.cif
_cod_data_source_block jiw547
_cod_original_sg_symbol_H-M I41/a
_cod_database_code 4500068

loop_
_symmetry_equiv_pos_as_xyz
'x, y, z'
'-x+1/2, -y, z+1/2'
'-y+3/4, x+1/4, z+1/4'
'y+3/4, -x+3/4, z+3/4'
'x+1/2, y+1/2, z+1/2'
'-x+1, -y+1/2, z+1'
'-y+5/4, x+3/4, z+3/4'
'y+5/4, -x+5/4, z+5/4'
'-x, -y, -z'
'x-1/2, y, -z-1/2'
'y-3/4, -x-1/4, -z-1/4'
'-y-3/4, x-3/4, -z-3/4'
'-x+1/2, -y+1/2, -z+1/2'
'x, y+1/2, -z'
'y-1/4, -x+1/4, -z+1/4'
'-y-1/4, x-1/4, -z-1/4'

loop_
_atom_site_label
_atom_site_type_symbol
_atom_site_fract_x
_atom_site_fract_y
_atom_site_fract_z
_atom_site_U_iso_or_equiv
_atom_site_adp_type
_atom_site_occupancy
_atom_site_symmetry_multiplicity
_atom_site_calc_flag
_atom_site_refinement_flags
N8 N -0.14425(7) -0.48629(7) 0.39296(18) 0.0424(4) Uani 1 1 d .
H8A H -0.1089(10) -0.5120(10) 0.337(3) 0.061(5) Uiso 1 1 d .
H8B H -0.1789(10) -0.5200(10) 0.456(3) 0.061(5) Uiso 1 1 d .
C1 C 0.0000 -0.2500 0.8750 0.0291(5) Uani 1 4 d S
C2 C -0.04198(7) -0.31097(7) 0.74598(14) 0.0298(4) Uani 1 1 d .
C3 C 0.00087(7) -0.34500(7) 0.59922(16) 0.0324(4) Uani 1 1 d .
H3 H 0.0536 -0.3284 0.5783 0.039 Uiso 1 1 calc R
C4 C -0.03174(7) -0.40223(7) 0.48378(16) 0.0334(4) Uani 1 1 d .
H4 H -0.0009 -0.4241 0.3871 0.040 Uiso 1 1 calc R
C5 C -0.10988(8) -0.42777(7) 0.50950(17) 0.0344(4) Uani 1 1 d .
C6 C -0.15443(8) -0.39159(8) 0.64899(17) 0.0383(4) Uani 1 1 d .
H6 H -0.2080 -0.4061 0.6657 0.046 Uiso 1 1 calc R
C7 C -0.12084(7) -0.33418(8) 0.76403(17) 0.0355(4) Uani 1 1 d .
H7 H -0.1524 -0.3104 0.8568 0.043 Uiso 1 1 calc R

loop_
_atom_site_aniso_label
_atom_site_aniso_U_11
_atom_site_aniso_U_22
_atom_site_aniso_U_33
_atom_site_aniso_U_23
_atom_site_aniso_U_13
_atom_site_aniso_U_12
N8 0.0426(7) 0.0388(7) 0.0457(7) -0.0103(5) -0.0038(5) -0.0003(5)
C1 0.0293(7) 0.0293(7) 0.0287(11) 0.000 0.000 0.000
C2 0.0313(6) 0.0298(6) 0.0282(6) 0.0024(5) -0.0012(5) -0.0008(4)
C3 0.0321(6) 0.0327(6) 0.0326(6) 0.0021(5) 0.0014(5) -0.0007(5)
C4 0.0378(7) 0.0325(6) 0.0298(6) 0.0003(5) 0.0010(5) 0.0046(5)
C5 0.0393(7) 0.0305(6) 0.0334(7) 0.0011(5) -0.0058(5) 0.0003(4)
C6 0.0327(6) 0.0409(7) 0.0414(7) -0.0031(6) 0.0011(5) -0.0059(5)
C7 0.0324(7) 0.0405(7) 0.0336(7) -0.0022(5) 0.0030(5) -0.0018(5)

loop_
_atom_type_symbol
_atom_type_description
_atom_type_scat_dispersion_real
_atom_type_scat_dispersion_imag
_atom_type_scat_source
C C 0.0181 0.0091 'International Tables Vol C Tables 4.2.6.8 and 6.1.1.4'
H H 0.0000 0.0000 'International Tables Vol C Tables 4.2.6.8 and 6.1.1.4'
N N 0.0311 0.0180 'International Tables Vol C Tables 4.2.6.8 and 6.1.1.4'

loop_
_geom_angle_atom_site_label_1
_geom_angle_atom_site_label_2
_geom_angle_atom_site_label_3
_geom_angle
_geom_angle_site_symmetry_1
_geom_angle_site_symmetry_3
C5 N8 H8A 110.6(11) . .
C5 N8 H8B 113.2(11) . .
H8A N8 H8B 111.3(15) . .
C2 C1 C2 110.85(4) . 11_657
C2 C1 C2 110.85(4) . 16_557
C2 C1 C2 106.74(8) 11_657 16_557
C2 C1 C2 106.74(8) . 6_444
C2 C1 C2 110.85(4) 11_657 6_444
C2 C1 C2 110.85(4) 16_557 6_444
C7 C2 C3 116.58(10) . .
C7 C2 C1 124.39(9) . .
C3 C2 C1 119.02(9) . .
C4 C3 C2 122.09(10) . .
C4 C3 H3 119.0 . .
C2 C3 H3 119.0 . .
C3 C4 C5 120.57(11) . .
C3 C4 H4 119.7 . .
C5 C4 H4 119.7 . .
C6 C5 C4 117.91(11) . .
C6 C5 N8 120.64(11) . .
C4 C5 N8 121.40(12) . .
C7 C6 C5 120.82(11) . .
C7 C6 H6 119.6 . .
C5 C6 H6 119.6 . .
C2 C7 C6 121.87(11) . .
C2 C7 H7 119.1 . .
C6 C7 H7 119.1 . .

loop_
_geom_bond_atom_site_label_1
_geom_bond_atom_site_label_2
_geom_bond_distance
_geom_bond_site_symmetry_2
N8 C5 1.4134(15) .
N8 H8A 0.837(19) .
N8 H8B 0.929(18) .
C1 C2 1.5499(11) .
C1 C2 1.5499(11) 11_657
C1 C2 1.5499(11) 16_557
C1 C2 1.5499(11) 6_444
C2 C7 1.3872(16) .
C2 C3 1.3970(15) .
C3 C4 1.3818(15) .
C3 H3 0.9400 .
C4 C5 1.3935(18) .
C4 H4 0.9400 .
C5 C6 1.3890(18) .
C6 C7 1.3887(16) .
C6 H6 0.9400 .
C7 H7 0.9400 .

loop_
_geom_hbond_atom_site_label_D
_geom_hbond_atom_site_label_H
_geom_hbond_atom_site_label_A
_geom_hbond_distance_DH
_geom_hbond_distance_HA
_geom_hbond_distance_DA
_geom_hbond_angle_DHA
_geom_hbond_site_symmetry_A
N8 H8B N8 0.929(18) 2.192(19) 3.1033(14) 166.7(14) 8_434

loop_
_geom_torsion_atom_site_label_1
_geom_torsion_atom_site_label_2
_geom_torsion_atom_site_label_3
_geom_torsion_atom_site_label_4
_geom_torsion
_geom_torsion_site_symmetry_1
C2 C1 C2 C7 -9.70(11) 11_657
C2 C1 C2 C7 108.65(14) 16_557
C2 C1 C2 C7 -130.53(12) 6_444
C2 C1 C2 C3 169.49(9) 11_657
C2 C1 C2 C3 -72.16(6) 16_557
C2 C1 C2 C3 48.66(8) 6_444
C7 C2 C3 C4 -3.57(17) .
C1 C2 C3 C4 177.18(9) .
C2 C3 C4 C5 0.54(18) .
C3 C4 C5 C6 2.63(18) .
C3 C4 C5 N8 -179.95(11) .
C4 C5 C6 C7 -2.69(19) .
N8 C5 C6 C7 179.87(11) .
C3 C2 C7 C6 3.50(18) .
C1 C2 C7 C6 -177.29(9) .
C5 C6 C7 C2 -0.4(2) .
